data_4002168
loop_
_publ_author_name
'Dovgaliuk, Iurii'
'Le Duff, C\'ecile S.'
'Robeyns, Koen'
'Devillers, Michel'
'Filinchuk, Yaroslav'

_publ_section_title
;
 Mild Dehydrogenation of Ammonia Borane Complexed with Aluminum
 Borohydride
;
_journal_issue 3
_journal_name_full 'Chemistry of Materials'
_journal_page_first 768
_journal_paper_doi 10.1021/cm503601h
_journal_volume 27
_journal_year 2015
_chemical_formula_moiety 'Al B4 H18 N'
_chemical_formula_sum 'Al B4 H18 N'
_chemical_formula_weight 102.37
_chemical_name_systematic
;
 ?
;
_space_group_crystal_system monoclinic
_space_group_IT_number 9
_space_group_name_Hall 'C -2yc'
_space_group_name_H-M_alt 'C 1 c 1'
_symmetry_space_group_name_Hall 'C -2yc'
_symmetry_space_group_name_H-M 'C 1 c 1'
_atom_sites_solution_hydrogens mixed
_audit_creation_method SHELXL-2014
_cell_angle_alpha 90
_cell_angle_beta 107.695(8)
_cell_angle_gamma 90
_cell_formula_units_Z 4
_cell_length_a 10.8196(8)
_cell_length_b 7.2809(4)
_cell_length_c 11.3260(9)
_cell_measurement_reflns_used 1222
_cell_measurement_temperature 293(2)
_cell_measurement_theta_max 25.6219
_cell_measurement_theta_min 3.4189
_cell_volume 850.01(11)
_computing_cell_refinement
;
CrysAlisPro, Agilent Technologies,
Version 1.171.35.19 (release 27-10-2011 CrysAlis171 .NET)
(compiled Oct 27 2011,15:02:11)
;
_computing_data_collection MAR
_computing_data_reduction
;
CrysAlisPro, Agilent Technologies,
Version 1.171.35.19 (release 27-10-2011 CrysAlis171 .NET)
(compiled Oct 27 2011,15:02:11)
;
_computing_molecular_graphics 'MERCURY (Macrae et al., 2008)'
_computing_publication_material
;

'MERCURY (Macrae et al., 2008), Platon (Spek, 2009)'



;
_computing_structure_refinement 'SHELXL-2014 (Sheldrick, 2014)'
_computing_structure_solution 'SHELXS-97 (Sheldrick, 1990)'
_diffrn_ambient_temperature 293(2)
_diffrn_measured_fraction_theta_full 0.992
_diffrn_measured_fraction_theta_max 0.985
_diffrn_measurement_device_type 'MAR345 image plate'
_diffrn_measurement_method '180 images, \D\F 1.0\% '
_diffrn_radiation_monochromator 'Zr filter'
_diffrn_radiation_source 'Rigaku UltraX 18 rotating anode'
_diffrn_radiation_type MoK\a
_diffrn_radiation_wavelength 0.71073
_diffrn_reflns_av_R_equivalents 0.0577
_diffrn_reflns_av_unetI/netI 0.0707
_diffrn_reflns_Laue_measured_fraction_full 0.992
_diffrn_reflns_Laue_measured_fraction_max 0.985
_diffrn_reflns_limit_h_max 13
_diffrn_reflns_limit_h_min -12
_diffrn_reflns_limit_k_max 7
_diffrn_reflns_limit_k_min -8
_diffrn_reflns_limit_l_max 13
_diffrn_reflns_limit_l_min -13
_diffrn_reflns_number 2629
_diffrn_reflns_point_group_measured_fraction_full 0.921
_diffrn_reflns_point_group_measured_fraction_max 0.905
_diffrn_reflns_theta_full 25.242
_diffrn_reflns_theta_max 25.677
_diffrn_reflns_theta_min 3.426
_exptl_absorpt_coefficient_mu 0.135
_exptl_absorpt_correction_T_max 1.00000
_exptl_absorpt_correction_T_min 0.66702
_exptl_absorpt_correction_type multi-scan
_exptl_absorpt_process_details
;
CrysAlisPro, Agilent Technologies,
Version 1.171.35.19 (release 27-10-2011 CrysAlis171 .NET)
(compiled Oct 27 2011,15:02:11)
Empirical absorption correction using spherical harmonics,
 implemented in SCALE3 ABSPACK scaling algorithm.
;
_exptl_crystal_colour 'white translucent'
_exptl_crystal_density_diffrn 0.800
_exptl_crystal_description block
_exptl_crystal_F_000 232
_exptl_crystal_size_max 0.250
_exptl_crystal_size_mid 0.220
_exptl_crystal_size_min 0.200
_refine_diff_density_max 0.400
_refine_diff_density_min -0.265
_refine_diff_density_rms 0.071
_refine_ls_abs_structure_details
;
 Flack x determined using 413 quotients [(I+)-(I-)]/[(I+)+(I-)]
 (Parsons, Flack and Wagner, Acta Cryst. B69 (2013) 249-259).
;
_refine_ls_abs_structure_Flack 0.1(3)
_refine_ls_extinction_method none
_refine_ls_goodness_of_fit_ref 1.060
_refine_ls_hydrogen_treatment mixed
_refine_ls_matrix_type full
_refine_ls_number_parameters 101
_refine_ls_number_reflns 1442
_refine_ls_number_restraints 120
_refine_ls_restrained_S_all 1.022
_refine_ls_R_factor_all 0.0895
_refine_ls_R_factor_gt 0.0645
_refine_ls_shift/su_max 0.000
_refine_ls_shift/su_mean 0.000
_refine_ls_structure_factor_coef Fsqd
_refine_ls_weighting_details 'w=1/[\s^2^(Fo^2^)+(0.1043P)^2^] where P=(Fo^2^+2Fc^2^)/3'
_refine_ls_weighting_scheme calc
_refine_ls_wR_factor_gt 0.1618
_refine_ls_wR_factor_ref 0.1801
_reflns_Friedel_coverage 0.832
_reflns_Friedel_fraction_full 0.849
_reflns_Friedel_fraction_max 0.824
_reflns_number_gt 1095
_reflns_number_total 1442
_reflns_threshold_expression 'I > 2\s(I)'
_cod_data_source_file cm503601h_si_001.cif
_cod_data_source_block yfnh4bh4_293K
_cod_depositor_comments 'Adding full bibliography for 4002168--4002169.cif.'
_cod_database_code 4002168
_shelx_space_group_comment
;
The symmetry employed for this shelxl refinement is uniquely defined
by the following loop, which should always be used as a source of
symmetry information in preference to the above space-group names.
They are only intended as comments.
;
_shelx_estimated_absorpt_t_min 0.967
_shelx_estimated_absorpt_t_max 0.974
_shelxl_version_number 2014-3

loop_
_space_group_symop_operation_xyz
'x, y, z'
'x, -y, z+1/2'
'x+1/2, y+1/2, z'
'x+1/2, -y+1/2, z+1/2'

loop_
_atom_site_label
_atom_site_type_symbol
_atom_site_fract_x
_atom_site_fract_y
_atom_site_fract_z
_atom_site_U_iso_or_equiv
_atom_site_adp_type
_atom_site_occupancy
_atom_site_site_symmetry_order
_atom_site_calc_flag
_atom_site_refinement_flags_posn
_atom_site_refinement_flags_adp
Al1 Al 0.4407(5) -0.0257(2) 0.3344(4) 0.0437(6) Uani 1 1 d . .
B2 B 0.5000(11) -0.2272(17) 0.5000(10) 0.055(3) Uani 1 1 d D .
H2A H 0.409(5) -0.135(10) 0.476(8) 0.082 Uiso 1 1 d D U
H2B H 0.560(8) -0.211(13) 0.432(7) 0.082 Uiso 1 1 d D U
H2C H 0.550(8) -0.188(12) 0.587(5) 0.082 Uiso 1 1 d D U
N3 N 0.4585(9) -0.4288(10) 0.4925(8) 0.078(2) Uani 1 1 d . .
H3A H 0.4051 -0.4525 0.4171 0.117 Uiso 1 1 calc R U
H3B H 0.4178 -0.4508 0.5486 0.117 Uiso 1 1 calc R U
H3C H 0.5282 -0.5004 0.5074 0.117 Uiso 1 1 calc R U
B4 B 0.3894(11) -0.2462(18) 0.1919(9) 0.065(4) Uani 1 1 d D .
H4A H 0.478(6) -0.149(9) 0.221(7) 0.098 Uiso 1 1 d D U
H4B H 0.330(8) -0.205(12) 0.257(6) 0.098 Uiso 1 1 d D U
H4C H 0.422(6) -0.378(6) 0.213(8) 0.098 Uiso 1 1 d D U
H4D H 0.337(6) -0.214(11) 0.103(4) 0.098 Uiso 1 1 d D U
B5 B 0.6031(9) 0.1694(17) 0.4068(9) 0.052(3) Uani 1 1 d D .
H5A H 0.576(8) 0.070(9) 0.325(5) 0.079 Uiso 1 1 d D U
H5B H 0.518(5) 0.133(11) 0.445(7) 0.079 Uiso 1 1 d D U
H5C H 0.591(7) 0.300(6) 0.375(6) 0.079 Uiso 1 1 d D U
H5D H 0.687(5) 0.128(9) 0.471(5) 0.079 Uiso 1 1 d D U
B6 B 0.2760(13) 0.167(2) 0.2603(11) 0.066(4) Uani 1 1 d D .
H6A H 0.295(9) 0.071(10) 0.345(6) 0.099 Uiso 1 1 d D U
H6B H 0.365(5) 0.147(13) 0.226(8) 0.099 Uiso 1 1 d D U
H6C H 0.197(5) 0.118(11) 0.192(5) 0.099 Uiso 1 1 d D U
H6D H 0.276(8) 0.299(6) 0.291(7) 0.099 Uiso 1 1 d D U

loop_
_atom_site_aniso_label
_atom_site_aniso_U_11
_atom_site_aniso_U_22
_atom_site_aniso_U_33
_atom_site_aniso_U_23
_atom_site_aniso_U_13
_atom_site_aniso_U_12
Al1 0.0454(9) 0.0443(9) 0.0415(9) 0.0005(17) 0.0132(6) 0.003(2)
B2 0.066(7) 0.050(6) 0.049(5) 0.010(5) 0.021(5) 0.014(5)
N3 0.095(5) 0.066(5) 0.080(5) 0.021(4) 0.036(4) 0.012(4)
B4 0.079(9) 0.069(9) 0.046(5) -0.025(5) 0.017(6) -0.016(7)
B5 0.037(8) 0.048(7) 0.068(7) -0.012(6) 0.010(6) -0.004(6)
B6 0.062(11) 0.058(9) 0.075(8) 0.008(7) 0.017(8) 0.018(7)

loop_
_atom_type_symbol
_atom_type_description
_atom_type_scat_dispersion_real
_atom_type_scat_dispersion_imag
_atom_type_scat_source
Al Al 0.0645 0.0514 'International Tables Vol C Tables 4.2.6.8 and 6.1.1.4'
B B 0.0013 0.0007 'International Tables Vol C Tables 4.2.6.8 and 6.1.1.4'
N N 0.0061 0.0033 'International Tables Vol C Tables 4.2.6.8 and 6.1.1.4'
H H 0.0000 0.0000 'International Tables Vol C Tables 4.2.6.8 and 6.1.1.4'

loop_
_geom_angle_atom_site_label_1
_geom_angle_atom_site_label_2
_geom_angle_atom_site_label_3
_geom_angle
B5 Al1 B6 101.0(3)
B5 Al1 B4 136.6(5)
B6 Al1 B4 100.8(6)
B5 Al1 B2 96.5(5)
B6 Al1 B2 134.4(5)
B4 Al1 B2 94.4(4)
B5 Al1 H2A 106(2)
B6 Al1 H2A 104.6(11)
B4 Al1 H2A 104(3)
B2 Al1 H2A 29.8(10)
B5 Al1 H2B 85(3)
B6 Al1 H2B 164.3(11)
B4 Al1 H2B 84(3)
B2 Al1 H2B 29.9(10)
H2A Al1 H2B 59.6(17)
B5 Al1 H4A 105.9(14)
B6 Al1 H4A 113(2)
B4 Al1 H4A 30.7(13)
B2 Al1 H4A 102(2)
H2A Al1 H4A 124(3)
H2B Al1 H4A 78(3)
B5 Al1 H4B 167.6(13)
B6 Al1 H4B 86(2)
B4 Al1 H4B 31.1(11)
B2 Al1 H4B 85(2)
H2A Al1 H4B 81(3)
H2B Al1 H4B 90(3)
H4A Al1 H4B 62(2)
B5 Al1 H5A 30.1(14)
B6 Al1 H5A 110(2)
B4 Al1 H5A 106.7(15)
B2 Al1 H5A 107(3)
H2A Al1 H5A 128(3)
H2B Al1 H5A 83(3)
H4A Al1 H5A 76(2)
H4B Al1 H5A 137.8(14)
B5 Al1 H5B 31.0(11)
B6 Al1 H5B 91(2)
B4 Al1 H5B 165.9(17)
B2 Al1 H5B 83(2)
H2A Al1 H5B 81(3)
H2B Al1 H5B 88(4)
H4A Al1 H5B 136.2(15)
H4B Al1 H5B 160(2)
H5A Al1 H5B 61(2)
B5 Al1 H6A 110(3)
B6 Al1 H6A 30.8(13)
B4 Al1 H6A 108(3)
B2 Al1 H6A 103.6(13)
H2A Al1 H6A 74(2)
H2B Al1 H6A 133.4(12)
H4A Al1 H6A 133(3)
H4B Al1 H6A 81(3)
H5A Al1 H6A 132(2)
H5B Al1 H6A 86(3)
B5 Al1 H6B 87(2)
B6 Al1 H6B 31.0(12)
B4 Al1 H6B 93(3)
B2 Al1 H6B 165.1(16)
H2A Al1 H6B 135.5(13)
H2B Al1 H6B 165(2)
H4A Al1 H6B 91(3)
H4B Al1 H6B 95(4)
H5A Al1 H6B 84(3)
H5B Al1 H6B 93(2)
H6A Al1 H6B 62(2)
N3 B2 Al1 124.0(8)
N3 B2 H2A 109(4)
Al1 B2 H2A 55(4)
N3 B2 H2B 106(5)
Al1 B2 H2B 58(5)
H2A B2 H2B 113(7)
N3 B2 H2C 113(5)
Al1 B2 H2C 123(5)
H2A B2 H2C 104(6)
H2B B2 H2C 112(6)
B2 N3 H3A 109.5
B2 N3 H3B 109.5
H3A N3 H3B 109.5
B2 N3 H3C 109.5
H3A N3 H3C 109.5
H3B N3 H3C 109.5
Al1 B4 H4A 49(4)
Al1 B4 H4B 54(5)
H4A B4 H4B 103(7)
Al1 B4 H4C 121(5)
H4A B4 H4C 108(3)
H4B B4 H4C 108(3)
Al1 B4 H4D 119(5)
H4A B4 H4D 108(3)
H4B B4 H4D 109(3)
H4C B4 H4D 119(5)
Al1 B5 H5A 47(5)
Al1 B5 H5B 50(4)
H5A B5 H5B 97(6)
Al1 B5 H5C 118(4)
H5A B5 H5C 109(3)
H5B B5 H5C 108(3)
Al1 B5 H5D 120(4)
H5A B5 H5D 110(3)
H5B B5 H5D 107(2)
H5C B5 H5D 122(4)
Al1 B6 H6A 52(5)
Al1 B6 H6B 52(5)
H6A B6 H6B 104(7)
Al1 B6 H6C 117(5)
H6A B6 H6C 109(3)
H6B B6 H6C 107(3)
Al1 B6 H6D 123(5)
H6A B6 H6D 108(3)
H6B B6 H6D 108(3)
H6C B6 H6D 120(4)

loop_
_geom_bond_atom_site_label_1
_geom_bond_atom_site_label_2
_geom_bond_distance
Al1 B5 2.214(13)
Al1 B6 2.221(15)
Al1 B4 2.224(12)
Al1 B2 2.314(12)
Al1 H2A 1.91(9)
Al1 H2B 1.96(10)
Al1 H4A 1.71(8)
Al1 H4B 1.81(10)
Al1 H5A 1.66(9)
Al1 H5B 1.72(8)
Al1 H6A 1.76(11)
Al1 H6B 1.77(10)
B2 N3 1.530(14)
B2 H2A 1.15(3)
B2 H2B 1.15(3)
B2 H2C 1.01(4)
N3 H3A 0.8900
N3 H3B 0.8900
N3 H3C 0.8900
B4 H4A 1.15(3)
B4 H4B 1.15(3)
B4 H4C 1.03(4)
B4 H4D 1.02(3)
B5 H5A 1.14(3)
B5 H5B 1.15(3)
B5 H5C 1.01(3)
B5 H5D 1.02(3)
B6 H6A 1.15(3)
B6 H6B 1.15(3)
B6 H6C 1.03(3)
B6 H6D 1.02(3)
